data_2234262
loop_
_publ_author_name
'Ha, Kwang'

_publ_section_title
;
 Dibromido(di-2-pyridylamine-\k^2^<i>N</i>^2^,<i>N</i>^2'^)platinum(II)
;
_journal_coeditor_code HY2523
_journal_issue 4
_journal_name_full 'Acta Crystallographica Section E'
_journal_page_first m453
_journal_paper_doi 10.1107/S1600536812011300
_journal_volume 68
_journal_year 2012
_chemical_formula_iupac '[Pt Br2 (C10 H9 N3)]'
_chemical_formula_moiety 'C10 H9 Br2 N3 Pt'
_chemical_formula_sum 'C10 H9 Br2 N3 Pt'
_chemical_formula_weight 526.08
_chemical_name_systematic
;
Dibromido(di-2-pyridylamine-\k^2^<i>N</i>^2^,<i>N</i>^2'^)platinum(II)
;
_space_group_IT_number 60
_symmetry_cell_setting orthorhombic
_symmetry_space_group_name_Hall '-P 2n 2ab'
_symmetry_space_group_name_H-M 'P b c n'
_atom_sites_solution_hydrogens geom
_atom_sites_solution_primary direct
_atom_sites_solution_secondary difmap
_audit_creation_method SHELXL-97
_cell_angle_alpha 90.00
_cell_angle_beta 90.00
_cell_angle_gamma 90.00
_cell_formula_units_Z 8
_cell_length_a 12.900(2)
_cell_length_b 14.004(3)
_cell_length_c 13.440(3)
_cell_measurement_reflns_used 8242
_cell_measurement_temperature 200(2)
_cell_measurement_theta_max 28.31
_cell_measurement_theta_min 2.63
_cell_volume 2428.0(8)
_computing_cell_refinement 'SAINT (Bruker, 2007)'
_computing_data_collection 'SMART (Bruker, 2007)'
_computing_data_reduction 'SAINT (Bruker, 2007)'
_computing_molecular_graphics 'ORTEP-3 (Farrugia, 1997) and PLATON (Spek, 2009)'
_computing_publication_material 'SHELXL97 (Sheldrick, 2008)'
_computing_structure_refinement 'SHELXL97 (Sheldrick, 2008)'
_computing_structure_solution 'SHELXS97 (Sheldrick, 2008)'
_diffrn_ambient_temperature 200(2)
_diffrn_measured_fraction_theta_full 0.983
_diffrn_measured_fraction_theta_max 0.983
_diffrn_measurement_device_type 'Bruker SMART 1000 CCD'
_diffrn_measurement_method '\f and \w scans'
_diffrn_radiation_monochromator graphite
_diffrn_radiation_source 'fine-focus sealed tube'
_diffrn_radiation_type MoK\a
_diffrn_radiation_wavelength 0.71073
_diffrn_reflns_av_R_equivalents 0.0493
_diffrn_reflns_av_sigmaI/netI 0.0390
_diffrn_reflns_limit_h_max 17
_diffrn_reflns_limit_h_min -17
_diffrn_reflns_limit_k_max 9
_diffrn_reflns_limit_k_min -18
_diffrn_reflns_limit_l_max 17
_diffrn_reflns_limit_l_min -17
_diffrn_reflns_number 15922
_diffrn_reflns_theta_full 28.32
_diffrn_reflns_theta_max 28.32
_diffrn_reflns_theta_min 2.15
_exptl_absorpt_coefficient_mu 18.115
_exptl_absorpt_correction_T_max 1.000
_exptl_absorpt_correction_T_min 0.700
_exptl_absorpt_correction_type multi-scan
_exptl_absorpt_process_details '(SADABS; Bruker, 2001)'
_exptl_crystal_colour yellow
_exptl_crystal_density_diffrn 2.878
_exptl_crystal_density_method 'not measured'
_exptl_crystal_description block
_exptl_crystal_F_000 1904
_exptl_crystal_size_max 0.27
_exptl_crystal_size_mid 0.25
_exptl_crystal_size_min 0.24
_refine_diff_density_max 1.410
_refine_diff_density_min -2.219
_refine_ls_extinction_method none
_refine_ls_goodness_of_fit_ref 1.102
_refine_ls_hydrogen_treatment constr
_refine_ls_matrix_type full
_refine_ls_number_parameters 145
_refine_ls_number_reflns 2973
_refine_ls_number_restraints 0
_refine_ls_restrained_S_all 1.102
_refine_ls_R_factor_all 0.0414
_refine_ls_R_factor_gt 0.0288
_refine_ls_shift/su_max 0.001
_refine_ls_shift/su_mean 0.000
_refine_ls_structure_factor_coef Fsqd
_refine_ls_weighting_details 'calc w=1/[\s^2^(Fo^2^)+(0.0344P)^2^+3.6402P] where P=(Fo^2^+2Fc^2^)/3'
_refine_ls_weighting_scheme calc
_refine_ls_wR_factor_gt 0.0660
_refine_ls_wR_factor_ref 0.0786
_reflns_number_gt 2424
_reflns_number_total 2973
_reflns_threshold_expression >2\s(I)
_cod_data_source_file hy2523.cif
_cod_data_source_block global
_cod_database_code 2234262

loop_
_symmetry_equiv_pos_as_xyz
'x, y, z'
'-x+1/2, -y+1/2, z+1/2'
'-x, y, -z+1/2'
'x+1/2, -y+1/2, -z'
'-x, -y, -z'
'x-1/2, y-1/2, -z-1/2'
'x, -y, z-1/2'
'-x-1/2, y-1/2, z'

loop_
_atom_site_type_symbol
_atom_site_label
_atom_site_fract_x
_atom_site_fract_y
_atom_site_fract_z
_atom_site_U_iso_or_equiv
_atom_site_adp_type
_atom_site_calc_flag
_atom_site_refinement_flags
_atom_site_occupancy
_atom_site_symmetry_multiplicity
Pt Pt1 0.239801(16) 0.136089(17) 0.383005(17) 0.01923(9) Uani d . 1 1
Br Br1 0.41607(4) 0.19255(5) 0.40120(5) 0.02934(16) Uani d . 1 1
Br Br2 0.18330(4) 0.25482(4) 0.50297(5) 0.03000(16) Uani d . 1 1
N N1 0.2859(3) 0.0336(4) 0.2856(3) 0.0225(10) Uani d . 1 1
N N2 0.1654(3) -0.0719(3) 0.3584(4) 0.0234(10) Uani d . 1 1
H H2N 0.1425 -0.1331 0.3701 0.035 Uiso d R 1 1
N N3 0.0943(3) 0.0824(4) 0.3727(3) 0.0212(10) Uani d . 1 1
C C1 0.3579(4) 0.0513(5) 0.2139(4) 0.0290(14) Uani d . 1 1
H H1 0.3817 0.1149 0.2048 0.035 Uiso calc R 1 1
C C2 0.3966(5) -0.0185(5) 0.1551(5) 0.0318(14) Uani d . 1 1
H H2 0.4464 -0.0038 0.1053 0.038 Uiso calc R 1 1
C C3 0.3631(5) -0.1113(5) 0.1683(5) 0.0311(15) Uani d . 1 1
H H3 0.3913 -0.1615 0.1291 0.037 Uiso calc R 1 1
C C4 0.2886(5) -0.1303(4) 0.2386(5) 0.0286(13) Uani d . 1 1
H H4 0.2652 -0.1937 0.2496 0.034 Uiso calc R 1 1
C C5 0.2478(4) -0.0546(4) 0.2936(4) 0.0223(12) Uani d . 1 1
C C6 0.0806(4) -0.0123(4) 0.3698(4) 0.0226(12) Uani d . 1 1
C C7 -0.0175(5) -0.0530(5) 0.3824(4) 0.0240(12) Uani d . 1 1
H H7 -0.0258 -0.1205 0.3824 0.029 Uiso calc R 1 1
C C8 -0.1017(4) 0.0057(5) 0.3946(4) 0.0274(14) Uani d . 1 1
H H8 -0.1684 -0.0205 0.4071 0.033 Uiso calc R 1 1
C C9 -0.0884(5) 0.1041(5) 0.3886(4) 0.0275(14) Uani d . 1 1
H H9 -0.1464 0.1458 0.3924 0.033 Uiso calc R 1 1
C C10 0.0089(5) 0.1399(4) 0.3773(4) 0.0243(13) Uani d . 1 1
H H10 0.0178 0.2071 0.3724 0.029 Uiso calc R 1 1

loop_
_atom_site_aniso_label
_atom_site_aniso_U_11
_atom_site_aniso_U_22
_atom_site_aniso_U_33
_atom_site_aniso_U_12
_atom_site_aniso_U_13
_atom_site_aniso_U_23
Pt1 0.01844(13) 0.01519(14) 0.02405(15) -0.00108(8) 0.00116(8) -0.00043(8)
Br1 0.0201(3) 0.0234(3) 0.0445(4) -0.0034(2) 0.0014(2) -0.0063(3)
Br2 0.0264(3) 0.0252(3) 0.0384(4) -0.0022(2) 0.0051(2) -0.0104(3)
N1 0.018(2) 0.023(3) 0.026(3) 0.002(2) 0.0022(19) -0.002(2)
N2 0.022(2) 0.015(2) 0.033(3) -0.0045(19) 0.002(2) 0.001(2)
N3 0.016(2) 0.023(3) 0.024(2) 0.0040(19) -0.0032(18) -0.003(2)
C1 0.026(3) 0.030(4) 0.031(3) -0.007(3) 0.000(2) -0.002(3)
C2 0.028(3) 0.036(4) 0.032(3) -0.005(3) 0.007(3) -0.005(3)
C3 0.031(3) 0.028(4) 0.034(4) 0.009(3) 0.003(3) -0.009(3)
C4 0.030(3) 0.018(3) 0.037(4) 0.004(2) 0.001(3) 0.000(3)
C5 0.021(3) 0.018(3) 0.029(3) 0.001(2) -0.002(2) -0.001(2)
C6 0.026(3) 0.021(3) 0.022(3) 0.000(2) 0.001(2) 0.000(2)
C7 0.030(3) 0.022(3) 0.020(3) -0.008(2) -0.002(2) 0.002(2)
C8 0.015(2) 0.040(4) 0.027(3) -0.004(3) -0.003(2) -0.002(3)
C9 0.022(3) 0.031(4) 0.030(3) 0.004(3) -0.005(2) -0.006(3)
C10 0.031(3) 0.018(3) 0.025(3) 0.010(2) -0.003(2) 0.003(2)

loop_
_atom_type_symbol
_atom_type_description
_atom_type_scat_dispersion_real
_atom_type_scat_dispersion_imag
_atom_type_scat_source
C C 0.0033 0.0016 'International Tables Vol C Tables 4.2.6.8 and 6.1.1.4'
H H 0.0000 0.0000 'International Tables Vol C Tables 4.2.6.8 and 6.1.1.4'
Br Br -0.2901 2.4595 'International Tables Vol C Tables 4.2.6.8 and 6.1.1.4'
N N 0.0061 0.0033 'International Tables Vol C Tables 4.2.6.8 and 6.1.1.4'
Pt Pt -1.7033 8.3905 'International Tables Vol C Tables 4.2.6.8 and 6.1.1.4'

loop_
_geom_angle_atom_site_label_1
_geom_angle_atom_site_label_2
_geom_angle_atom_site_label_3
_geom_angle
N3 Pt1 N1 87.97(19)
N3 Pt1 Br1 176.75(14)
N1 Pt1 Br1 91.20(13)
N3 Pt1 Br2 91.24(14)
N1 Pt1 Br2 178.26(14)
Br1 Pt1 Br2 89.50(2)
C5 N1 C1 118.4(5)
C5 N1 Pt1 119.7(4)
C1 N1 Pt1 121.8(4)
C6 N2 C5 124.6(5)
C6 N2 H2N 106.9
C5 N2 H2N 120.8
C6 N3 C10 118.6(5)
C6 N3 Pt1 119.5(4)
C10 N3 Pt1 121.7(4)
C2 C1 N1 122.3(6)
C2 C1 H1 118.8
N1 C1 H1 118.8
C1 C2 C3 119.3(6)
C1 C2 H2 120.3
C3 C2 H2 120.3
C4 C3 C2 119.2(6)
C4 C3 H3 120.4
C2 C3 H3 120.4
C3 C4 C5 118.8(6)
C3 C4 H4 120.6
C5 C4 H4 120.6
N1 C5 C4 121.5(5)
N1 C5 N2 119.4(5)
C4 C5 N2 119.1(5)
N3 C6 N2 119.7(5)
N3 C6 C7 121.4(5)
N2 C6 C7 118.8(5)
C8 C7 C6 119.1(6)
C8 C7 H7 120.5
C6 C7 H7 120.5
C7 C8 C9 119.3(6)
C7 C8 H8 120.4
C9 C8 H8 120.4
C10 C9 C8 119.0(6)
C10 C9 H9 120.5
C8 C9 H9 120.5
C9 C10 N3 122.2(6)
C9 C10 H10 118.9
N3 C10 H10 118.9

loop_
_geom_bond_atom_site_label_1
_geom_bond_atom_site_label_2
_geom_bond_distance
_geom_bond_publ_flag
Pt1 N1 2.031(5) y
Pt1 N3 2.026(5) y
Pt1 Br1 2.4198(7) y
Pt1 Br2 2.4282(7) y
N1 C5 1.334(8) ?
N1 C1 1.362(7) ?
N2 C6 1.384(7) ?
N2 C5 1.396(7) ?
N2 H2N 0.9200 ?
N3 C6 1.338(8) ?
N3 C10 1.366(7) ?
C1 C2 1.352(9) ?
C1 H1 0.9500 ?
C2 C3 1.382(9) ?
C2 H2 0.9500 ?
C3 C4 1.375(9) ?
C3 H3 0.9500 ?
C4 C5 1.394(8) ?
C4 H4 0.9500 ?
C6 C7 1.399(8) ?
C7 C8 1.372(9) ?
C7 H7 0.9500 ?
C8 C9 1.392(9) ?
C8 H8 0.9500 ?
C9 C10 1.360(9) ?
C9 H9 0.9500 ?
C10 H10 0.9500 ?

loop_
_geom_hbond_atom_site_label_D
_geom_hbond_atom_site_label_H
_geom_hbond_atom_site_label_A
_geom_hbond_site_symmetry_A
_geom_hbond_distance_DH
_geom_hbond_distance_HA
_geom_hbond_distance_DA
_geom_hbond_angle_DHA
N2 H2N Br1 8_655 0.92 2.59 3.510(4) 178
C1 H1 Br1 . 0.95 2.89 3.288(6) 107
C10 H10 Br2 . 0.95 2.84 3.241(6) 106

loop_
_geom_torsion_atom_site_label_1
_geom_torsion_atom_site_label_2
_geom_torsion_atom_site_label_3
_geom_torsion_atom_site_label_4
_geom_torsion
N3 Pt1 N1 C5 -40.4(4)
Br1 Pt1 N1 C5 136.5(4)
N3 Pt1 N1 C1 142.0(5)
Br1 Pt1 N1 C1 -41.1(4)
N1 Pt1 N3 C6 40.4(4)
Br2 Pt1 N3 C6 -138.0(4)
N1 Pt1 N3 C10 -145.4(4)
Br2 Pt1 N3 C10 36.1(4)
C5 N1 C1 C2 -4.3(9)
Pt1 N1 C1 C2 173.3(5)
N1 C1 C2 C3 -0.6(10)
C1 C2 C3 C4 2.2(10)
C2 C3 C4 C5 1.0(10)
C1 N1 C5 C4 7.6(8)
Pt1 N1 C5 C4 -170.1(4)
C1 N1 C5 N2 -172.4(5)
Pt1 N1 C5 N2 9.9(7)
C3 C4 C5 N1 -6.0(9)
C3 C4 C5 N2 174.0(6)
C6 N2 C5 N1 41.5(8)
C6 N2 C5 C4 -138.5(6)
C10 N3 C6 N2 175.6(5)
Pt1 N3 C6 N2 -10.0(7)
C10 N3 C6 C7 -7.1(8)
Pt1 N3 C6 C7 167.3(4)
C5 N2 C6 N3 -41.5(8)
C5 N2 C6 C7 141.2(6)
N3 C6 C7 C8 2.1(8)
N2 C6 C7 C8 179.5(5)
C6 C7 C8 C9 3.6(8)
C7 C8 C9 C10 -4.3(9)
C8 C9 C10 N3 -0.7(9)
C6 N3 C10 C9 6.4(8)
Pt1 N3 C10 C9 -167.8(4)
